data_1576415
loop_
_publ_author_name
'Parbin, Minaz'
'Sivalingam, Vellaiyadevan'
'Venkatachalam, Ramkumar'
'Chand, Dillip Kumar'

_publ_section_title
;
 Conformational Adaptability Enabled Higher-Order Self-Sorting Processes
 in Coordination Cages
;
_journal_name_full 'Chemical Science'
_journal_paper_doi 10.1039/D5SC05568G
_journal_year 2026
_chemical_formula_moiety 'C80 H52 N12 O4 Pd2,C4 H10 O,C2 H6 O S,N O3,2(C7H8),1(C4H10O),2(C2H6OS)'
_chemical_formula_sum 'C108 H106 N13 O12 Pd2 S3'
_chemical_formula_weight 2087.08
_space_group_crystal_system orthorhombic
_space_group_IT_number 62
_space_group_name_Hall '-P 2ac 2n'
_space_group_name_H-M_alt 'P n m a'
_atom_sites_solution_hydrogens geom
_audit_creation_method SHELXL-2025/1
_audit_update_record
;
2025-11-27 deposited with the CCDC.	2025-12-11 downloaded from the CCDC.
;
_cell_angle_alpha 90
_cell_angle_beta 90
_cell_angle_gamma 90
_cell_formula_units_Z 4
_cell_length_a 37.422(5)
_cell_length_b 19.921(3)
_cell_length_c 12.7873(18)
_cell_measurement_reflns_used 9951
_cell_measurement_temperature 150(2)
_cell_measurement_theta_max 18.6
_cell_measurement_theta_min 2.51
_cell_volume 9533(2)
_computing_cell_refinement 'Bruker D8 QUEST'
_computing_data_collection 'Bruker D8 QUEST'
_computing_data_reduction 'Bruker D8 QUEST'
_computing_molecular_graphics 'Mercury (Bruno et al., 2002)'
_computing_publication_material 'ORTEP-3 (version 2023.1)(Farrugia, 2012)'
_computing_structure_refinement 'SHELXL-2025/1 (Sheldrick, 2019)'
_computing_structure_solution 'Bruker D8 QUEST'
_diffrn_ambient_temperature 150(2)
_diffrn_measured_fraction_theta_full 0.997
_diffrn_measured_fraction_theta_max 0.997
_diffrn_measurement_device_type 'Bruker D8 QUEST'
_diffrn_measurement_method '\w and \f scans'
_diffrn_radiation_type MoK\a
_diffrn_radiation_wavelength 0.71073
_diffrn_reflns_av_R_equivalents 0.1412
_diffrn_reflns_av_unetI/netI 0.0338
_diffrn_reflns_Laue_measured_fraction_full 0.997
_diffrn_reflns_Laue_measured_fraction_max 0.997
_diffrn_reflns_limit_h_max 33
_diffrn_reflns_limit_h_min -33
_diffrn_reflns_limit_k_max 18
_diffrn_reflns_limit_k_min -18
_diffrn_reflns_limit_l_max 11
_diffrn_reflns_limit_l_min -11
_diffrn_reflns_number 173960
_diffrn_reflns_point_group_measured_fraction_full 0.997
_diffrn_reflns_point_group_measured_fraction_max 0.997
_diffrn_reflns_theta_full 18.837
_diffrn_reflns_theta_max 18.837
_diffrn_reflns_theta_min 1.892
_diffrn_source 'INCOATEC I\mS 3.0'
_exptl_absorpt_coefficient_mu 0.515
_exptl_absorpt_correction_T_max 0.935
_exptl_absorpt_correction_T_min 0.891
_exptl_absorpt_correction_type multi-scan
_exptl_absorpt_process_details 'SADABS, (Bruker,2018)'
_exptl_crystal_colour yellow
_exptl_crystal_density_diffrn 1.454
_exptl_crystal_description Block
_exptl_crystal_F_000 3420
_exptl_crystal_size_max 0.260
_exptl_crystal_size_mid 0.190
_exptl_crystal_size_min 0.150
_refine_diff_density_max 0.961
_refine_diff_density_min -0.475
_refine_diff_density_rms 0.082
_refine_ls_extinction_method none
_refine_ls_goodness_of_fit_ref 1.137
_refine_ls_hydrogen_treatment constr
_refine_ls_matrix_type full
_refine_ls_number_parameters 517
_refine_ls_number_reflns 3884
_refine_ls_number_restraints 0
_refine_ls_restrained_S_all 1.137
_refine_ls_R_factor_all 0.0867
_refine_ls_R_factor_gt 0.0687
_refine_ls_shift/su_max 0.001
_refine_ls_shift/su_mean 0.000
_refine_ls_structure_factor_coef Fsqd
_refine_ls_weighting_details 'w=1/[\s^2^(Fo^2^)+(0.0961P)^2^+55.8689P] where P=(Fo^2^+2Fc^2^)/3'
_refine_ls_weighting_scheme calc
_refine_ls_wR_factor_gt 0.1866
_refine_ls_wR_factor_ref 0.2039
_reflns_Friedel_coverage 0.000
_reflns_number_gt 3108
_reflns_number_total 3884
_reflns_threshold_expression 'I > 2\s(I)'
_cod_data_source_file d5sc05568g2.cif
_cod_data_source_block Minaz-1D
_cod_depositor_comments
;
The following automatic conversions were performed:

data item '_exptl_absorpt_correction_type' value 'Multi-scan' was
changed to 'multi-scan' in accordance with the
/home/data/users/saulius/crontab/automatic-downloads/rss-feeds/RSC/lib/dictionaries/cif_core.dic
dictionary named 'cif_core.dic' version 2.4.2 last updated on
2011-04-26.

Automatic conversion script
Id: cif_fix_values 8170 2020-07-09 18:12:32Z antanas 
;
_cod_database_code 1576415
_shelx_shelxl_version_number 2025/1
_shelx_space_group_comment
;
The symmetry employed for this shelxl refinement is uniquely defined
by the following loop, which should always be used as a source of
symmetry information in preference to the above space-group names.
They are only intended as comments.
;
_shelx_estimated_absorpt_t_min 0.891
_shelx_estimated_absorpt_t_max 0.935

loop_
_space_group_symop_operation_xyz
'x, y, z'
'-x+1/2, -y, z+1/2'
'-x, y+1/2, -z'
'x+1/2, -y+1/2, -z+1/2'
'-x, -y, -z'
'x-1/2, y, -z-1/2'
'x, -y-1/2, z'
'-x-1/2, y-1/2, z-1/2'

loop_
_atom_site_label
_atom_site_type_symbol
_atom_site_fract_x
_atom_site_fract_y
_atom_site_fract_z
_atom_site_U_iso_or_equiv
_atom_site_adp_type
_atom_site_occupancy
_atom_site_site_symmetry_order
_atom_site_calc_flag
_atom_site_refinement_flags_posn
_atom_site_refinement_flags_adp
_atom_site_refinement_flags_occupancy
_atom_site_disorder_assembly
_atom_site_disorder_group
C1 C 0.8686(3) 0.8430(7) 0.6577(9) 0.066(4) Uani 1 1 d . . . . .
H1 H 0.892909 0.830036 0.649528 0.079 Uiso 1 1 calc R U . . .
C2 C 0.8604(3) 0.8844(7) 0.7378(10) 0.078(4) Uani 1 1 d . . . . .
H2 H 0.878465 0.901276 0.782966 0.094 Uiso 1 1 calc R U . . .
C3 C 0.8249(4) 0.9015(7) 0.7521(9) 0.080(4) Uani 1 1 d . . . . .
H3 H 0.818285 0.929261 0.809325 0.096 Uiso 1 1 calc R U . . .
C4 C 0.7990(3) 0.8786(6) 0.6840(9) 0.067(3) Uani 1 1 d . . . . .
C5 C 0.8111(3) 0.8365(6) 0.6009(8) 0.060(3) Uani 1 1 d . . . . .
H5 H 0.794229 0.820296 0.551595 0.072 Uiso 1 1 calc R U . . .
C6 C 0.7614(4) 0.8893(6) 0.6954(8) 0.064(3) Uani 1 1 d . . . . .
C7 C 0.7298(4) 0.8928(6) 0.7051(9) 0.072(4) Uani 1 1 d . . . . .
C8 C 0.6946(4) 0.8952(7) 0.7171(9) 0.079(4) Uani 1 1 d . . . . .
C9 C 0.6633(4) 0.8917(6) 0.7323(9) 0.079(4) Uani 1 1 d . . . . .
C10 C 0.6235(3) 0.8808(7) 0.7520(11) 0.073(4) Uani 1 1 d . . . . .
C11 C 0.6084(4) 0.9177(8) 0.8361(12) 0.103(5) Uani 1 1 d . . . . .
H11 H 0.621517 0.950514 0.873882 0.123 Uiso 1 1 calc R U . . .
C12 C 0.5732(4) 0.9024(9) 0.8589(12) 0.113(6) Uani 1 1 d . . . . .
H12 H 0.561317 0.925261 0.914093 0.135 Uiso 1 1 calc R U . . .
C13 C 0.5553(3) 0.8547(8) 0.8028(12) 0.091(4) Uani 1 1 d . . . . .
H13 H 0.531294 0.844615 0.820570 0.109 Uiso 1 1 calc R U . . .
C14 C 0.6039(4) 0.8357(7) 0.6968(9) 0.071(4) Uani 1 1 d . . . . .
H14 H 0.614260 0.813739 0.638097 0.086 Uiso 1 1 calc R U . . .
C15 C 0.4824(4) 0.6592(7) 0.6014(10) 0.076(4) Uani 1 1 d . . . . .
H15 H 0.471914 0.681196 0.659826 0.091 Uiso 1 1 calc R U . . .
C16 C 0.4640(3) 0.6107(8) 0.5508(11) 0.079(4) Uani 1 1 d . . . . .
H16 H 0.440337 0.600353 0.572110 0.095 Uiso 1 1 calc R U . . .
C17 C 0.4787(3) 0.5767(6) 0.4708(10) 0.069(3) Uani 1 1 d . . . . .
H17 H 0.465611 0.542003 0.437362 0.083 Uiso 1 1 calc R U . . .
C18 C 0.5126(3) 0.5921(7) 0.4372(10) 0.066(3) Uani 1 1 d . . . . .
C19 C 0.5293(3) 0.6449(8) 0.4902(11) 0.074(4) Uani 1 1 d . . . . .
H19 H 0.552250 0.658520 0.466991 0.089 Uiso 1 1 calc R U . . .
C20 C 0.5163(3) 0.5333(7) 0.2696(10) 0.068(3) Uani 1 1 d . . . . .
C21 C 0.5410(3) 0.5076(7) 0.1889(11) 0.077(4) Uani 1 1 d . . . . .
C22 C 0.5256(3) 0.4654(8) 0.1154(12) 0.092(4) Uani 1 1 d . . . . .
H22 H 0.500921 0.454842 0.121057 0.110 Uiso 1 1 calc R U . . .
C23 C 0.5448(4) 0.4386(8) 0.0356(13) 0.105(5) Uani 1 1 d . . . . .
H23 H 0.533889 0.408315 -0.011981 0.126 Uiso 1 1 calc R U . . .
C24 C 0.5816(3) 0.4562(7) 0.0234(10) 0.079(4) Uani 1 1 d . . . . .
H24 H 0.595155 0.438021 -0.032566 0.095 Uiso 1 1 calc R U . . .
C25 C 0.5975(3) 0.5008(7) 0.0950(10) 0.068(3) Uani 1 1 d . . . . .
C26 C 0.5770(3) 0.5251(6) 0.1765(10) 0.071(4) Uani 1 1 d . . . . .
H26 H 0.587704 0.554691 0.225697 0.085 Uiso 1 1 calc R U . . .
C27 C 0.6337(3) 0.5157(6) 0.0846(8) 0.066(4) Uani 1 1 d . . . . .
C28 C 0.6650(4) 0.5229(6) 0.0669(8) 0.068(4) Uani 1 1 d . . . . .
C29 C 0.7032(3) 0.5267(6) 0.0474(10) 0.067(3) Uani 1 1 d . . . . .
C30 C 0.7166(3) 0.4995(7) -0.0435(9) 0.075(4) Uani 1 1 d . . . . .
H30 H 0.700817 0.480431 -0.093469 0.090 Uiso 1 1 calc R U . . .
C31 C 0.7523(4) 0.5000(7) -0.0619(9) 0.085(4) Uani 1 1 d . . . . .
H31 H 0.761475 0.481739 -0.125100 0.102 Uiso 1 1 calc R U . . .
C32 C 0.7760(3) 0.5278(6) 0.0133(10) 0.073(4) Uani 1 1 d . . . . .
H32 H 0.801058 0.526088 0.001774 0.087 Uiso 1 1 calc R U . . .
C33 C 0.7628(3) 0.5574(6) 0.1031(9) 0.064(3) Uani 1 1 d . . . . .
C34 C 0.7260(3) 0.5550(6) 0.1181(9) 0.062(3) Uani 1 1 d . . . . .
H34 H 0.716289 0.573872 0.180196 0.075 Uiso 1 1 calc R U . . .
C35 C 0.7860(3) 0.5855(6) 0.1857(9) 0.059(3) Uani 1 1 d . . . . .
C36 C 0.8485(3) 0.6065(6) 0.2381(9) 0.063(3) Uani 1 1 d . . . . .
C37 C 0.8840(3) 0.5888(6) 0.2165(8) 0.067(3) Uani 1 1 d . . . . .
H37 H 0.889341 0.556626 0.164023 0.080 Uiso 1 1 calc R U . . .
C38 C 0.9112(3) 0.6190(7) 0.2727(10) 0.072(4) Uani 1 1 d . . . . .
H38 H 0.935409 0.607697 0.258970 0.087 Uiso 1 1 calc R U . . .
C39 C 0.9030(3) 0.6652(6) 0.3484(9) 0.067(3) Uani 1 1 d . . . . .
H39 H 0.921784 0.687244 0.384883 0.081 Uiso 1 1 calc R U . . .
C40 C 0.8416(3) 0.6526(6) 0.3193(8) 0.052(3) Uani 1 1 d . . . . .
H40 H 0.817581 0.663890 0.336187 0.062 Uiso 1 1 calc R U . . .
C41 C 0.7165(4) 0.6844(8) 0.4297(13) 0.132(6) Uani 1 1 d . . . . .
H41A H 0.692170 0.683032 0.401272 0.198 Uiso 1 1 calc R U . . .
H41B H 0.728644 0.641979 0.414631 0.198 Uiso 1 1 calc R U . . .
H41C H 0.715393 0.691228 0.505583 0.198 Uiso 1 1 calc R U . . .
C42 C 0.5107(9) 0.750000 0.264(2) 0.221(18) Uani 1 2 d S T P . .
H42A H 0.534546 0.750000 0.295597 0.332 Uiso 1 2 calc R U P . .
H42B H 0.497653 0.790167 0.286111 0.332 Uiso 0.5 1 calc R U P . .
H42C H 0.497653 0.709833 0.286111 0.332 Uiso 0.5 1 calc R U P . .
C43 C 0.5142(6) 0.750000 0.148(3) 0.160(12) Uani 1 2 d S T P . .
C44 C 0.5322(6) 0.6908(9) 0.1039(17) 0.173(8) Uani 1 1 d . . . . .
H44A H 0.557464 0.691509 0.123491 0.259 Uiso 1 1 calc R U . . .
H44B H 0.520947 0.650012 0.131425 0.259 Uiso 1 1 calc R U . . .
H44C H 0.530023 0.691402 0.027505 0.259 Uiso 1 1 calc R U . . .
N1 N 0.8451(3) 0.8193(5) 0.5901(6) 0.054(2) Uani 1 1 d . . . . .
N2 N 0.5707(3) 0.8220(5) 0.7238(8) 0.070(3) Uani 1 1 d . . . . .
N3 N 0.5153(3) 0.6765(5) 0.5694(8) 0.065(3) Uani 1 1 d . . . . .
N4 N 0.5312(2) 0.5640(6) 0.3537(8) 0.076(3) Uani 1 1 d . . . . .
H4 H 0.554721 0.566258 0.355678 0.092 Uiso 1 1 calc R U . . .
N5 N 0.8219(3) 0.5787(5) 0.1734(7) 0.068(3) Uani 1 1 d . . . . .
H5A H 0.829192 0.554598 0.119885 0.082 Uiso 1 1 calc R U . . .
N6 N 0.8681(2) 0.6802(5) 0.3721(7) 0.056(2) Uani 1 1 d . . . . .
N7 N 0.4564(5) 0.750000 0.8586(14) 0.085(5) Uani 1 2 d S T P . .
O1 O 0.4839(2) 0.5277(5) 0.2612(7) 0.114(4) Uani 1 1 d . . . . .
O2 O 0.77326(18) 0.6128(4) 0.2599(6) 0.075(2) Uani 1 1 d . . . . .
O3 O 0.7768(2) 0.750000 0.4189(8) 0.070(3) Uani 1 2 d S T P . .
O4 O 0.4886(4) 0.750000 0.8524(11) 0.123(6) Uani 1 2 d S T P . .
O5 O 0.4388(3) 0.750000 0.9404(10) 0.097(4) Uani 1 2 d S T P . .
O6 O 0.4381(4) 0.750000 0.7738(12) 0.110(4) Uani 1 2 d S T P . .
O7 O 0.4787(5) 0.750000 0.1211(13) 0.194(9) Uani 1 2 d S T P . .
H7 H 0.476683 0.749221 0.055697 0.291 Uiso 1 2 calc R U P . .
Pd1 Pd 0.85750(3) 0.750000 0.48050(9) 0.0563(5) Uani 1 2 d S T P . .
Pd2 Pd 0.54334(3) 0.750000 0.64473(10) 0.0730(6) Uani 1 2 d S T P . .
S1 S 0.73982(13) 0.750000 0.3727(4) 0.0976(17) Uani 1 2 d S T P . .

loop_
_atom_site_aniso_label
_atom_site_aniso_U_11
_atom_site_aniso_U_22
_atom_site_aniso_U_33
_atom_site_aniso_U_23
_atom_site_aniso_U_13
_atom_site_aniso_U_12
C1 0.025(7) 0.138(11) 0.035(7) 0.006(8) 0.001(7) 0.007(7)
C2 0.033(9) 0.153(12) 0.048(8) -0.025(9) -0.006(6) 0.006(7)
C3 0.067(10) 0.123(11) 0.050(8) -0.016(8) 0.001(8) 0.004(8)
C4 0.050(9) 0.104(10) 0.047(8) -0.002(8) 0.001(8) -0.007(7)
C5 0.042(9) 0.094(9) 0.045(8) -0.003(7) 0.001(6) -0.009(7)
C6 0.044(10) 0.096(10) 0.054(7) -0.009(7) 0.009(6) -0.002(7)
C7 0.056(11) 0.096(10) 0.064(8) -0.011(7) 0.006(7) -0.005(8)
C8 0.036(10) 0.120(12) 0.082(9) -0.012(8) 0.023(7) -0.003(8)
C9 0.090(13) 0.094(10) 0.054(8) -0.007(7) -0.002(8) -0.003(9)
C10 0.037(9) 0.110(11) 0.073(9) 0.006(9) 0.017(8) 0.018(8)
C11 0.047(10) 0.141(13) 0.119(12) -0.017(11) -0.009(9) -0.002(9)
C12 0.034(9) 0.189(16) 0.115(12) -0.063(12) 0.004(8) -0.001(9)
C13 0.031(8) 0.153(14) 0.089(10) -0.027(10) 0.012(9) 0.010(9)
C14 0.056(10) 0.102(10) 0.056(8) -0.020(8) -0.009(7) -0.001(8)
C15 0.040(9) 0.119(12) 0.070(9) 0.000(9) 0.019(8) 0.005(8)
C16 0.039(8) 0.129(12) 0.070(9) -0.005(9) 0.017(8) -0.013(9)
C17 0.037(9) 0.099(10) 0.073(9) 0.006(8) 0.006(7) -0.004(7)
C18 0.036(9) 0.103(11) 0.057(9) 0.005(8) -0.005(8) -0.004(8)
C19 0.036(7) 0.130(12) 0.056(8) 0.003(9) 0.003(8) 0.009(9)
C20 0.032(9) 0.108(10) 0.064(9) -0.006(8) 0.003(8) 0.003(7)
C21 0.051(10) 0.103(11) 0.076(9) -0.013(8) -0.026(9) -0.008(8)
C22 0.042(8) 0.142(13) 0.091(10) -0.022(10) 0.007(9) 0.003(9)
C23 0.047(10) 0.141(14) 0.125(13) -0.032(11) -0.023(9) -0.010(9)
C24 0.061(10) 0.106(10) 0.071(9) -0.027(8) -0.002(7) 0.008(8)
C25 0.039(9) 0.106(10) 0.060(8) -0.024(8) -0.006(7) 0.004(7)
C26 0.033(8) 0.103(10) 0.077(9) -0.008(8) -0.021(7) -0.003(7)
C27 0.027(9) 0.117(11) 0.054(8) -0.025(7) -0.002(6) 0.003(7)
C28 0.045(10) 0.116(11) 0.044(7) -0.012(7) -0.019(7) 0.002(7)
C29 0.052(10) 0.095(10) 0.053(9) -0.005(7) -0.012(8) -0.005(7)
C30 0.038(9) 0.138(12) 0.049(8) -0.019(8) 0.001(6) -0.009(7)
C31 0.064(10) 0.137(12) 0.053(8) -0.020(8) 0.025(8) -0.016(8)
C32 0.057(8) 0.110(10) 0.052(8) 0.007(8) -0.007(8) -0.018(8)
C33 0.062(10) 0.092(9) 0.039(8) -0.011(7) 0.012(7) 0.007(7)
C34 0.033(8) 0.100(10) 0.054(8) -0.011(7) 0.003(7) 0.007(6)
C35 0.048(10) 0.099(10) 0.029(8) -0.004(7) 0.006(7) -0.001(7)
C36 0.039(9) 0.095(10) 0.055(8) 0.002(8) 0.001(7) 0.004(7)
C37 0.059(9) 0.089(9) 0.052(7) -0.013(7) -0.013(7) 0.007(7)
C38 0.042(8) 0.118(11) 0.057(8) 0.002(9) 0.001(7) 0.008(8)
C39 0.070(11) 0.084(9) 0.049(8) 0.004(8) -0.018(7) -0.002(7)
C40 0.032(7) 0.088(9) 0.035(7) 0.006(7) 0.004(6) 0.001(6)
C41 0.112(12) 0.150(15) 0.133(14) 0.012(12) 0.011(10) 0.019(11)
C42 0.27(4) 0.32(5) 0.076(19) 0.000 -0.07(2) 0.000
C43 0.042(15) 0.26(4) 0.18(3) 0.000 -0.027(16) 0.000
C44 0.19(2) 0.125(16) 0.20(2) 0.021(16) 0.025(18) 0.035(15)
N1 0.028(6) 0.096(7) 0.040(6) 0.003(5) -0.002(5) 0.001(5)
N2 0.010(6) 0.109(8) 0.091(8) -0.004(7) -0.009(5) -0.007(5)
N3 0.038(7) 0.100(8) 0.057(7) 0.002(6) 0.012(5) 0.014(6)
N4 0.039(6) 0.139(9) 0.051(6) -0.013(7) 0.001(6) 0.000(6)
N5 0.036(7) 0.113(8) 0.056(6) -0.018(6) -0.004(6) 0.007(6)
N6 0.020(5) 0.087(7) 0.060(6) 0.020(5) 0.005(5) 0.006(5)
N7 0.056(13) 0.140(15) 0.060(12) 0.000 0.004(11) 0.000
O1 0.029(5) 0.191(10) 0.123(8) -0.058(7) -0.009(5) 0.001(6)
O2 0.040(5) 0.134(7) 0.051(5) -0.017(5) 0.006(4) -0.018(5)
O3 0.038(6) 0.109(9) 0.063(7) 0.000 -0.015(5) 0.000
O4 0.023(8) 0.208(16) 0.138(13) 0.000 0.002(8) 0.000
O5 0.056(8) 0.174(13) 0.062(8) 0.000 0.012(7) 0.000
O6 0.083(10) 0.162(13) 0.086(10) 0.000 0.016(9) 0.000
O7 0.115(15) 0.37(3) 0.100(12) 0.000 0.015(11) 0.000
Pd1 0.0314(8) 0.0983(11) 0.0391(8) 0.000 -0.0002(5) 0.000
Pd2 0.0377(8) 0.1250(13) 0.0565(9) 0.000 -0.0001(6) 0.000
S1 0.060(3) 0.131(5) 0.102(4) 0.000 -0.011(3) 0.000

loop_
_atom_type_symbol
_atom_type_description
_atom_type_scat_dispersion_real
_atom_type_scat_dispersion_imag
_atom_type_scat_source
C C 0.0033 0.0016 'International Tables Vol C Tables 4.2.6.8 and 6.1.1.4'
H H 0.0000 0.0000 'International Tables Vol C Tables 4.2.6.8 and 6.1.1.4'
N N 0.0061 0.0033 'International Tables Vol C Tables 4.2.6.8 and 6.1.1.4'
O O 0.0106 0.0060 'International Tables Vol C Tables 4.2.6.8 and 6.1.1.4'
Pd Pd -0.9988 1.0072 'International Tables Vol C Tables 4.2.6.8 and 6.1.1.4'
S S 0.1246 0.1234 'International Tables Vol C Tables 4.2.6.8 and 6.1.1.4'

loop_
_geom_angle_atom_site_label_1
_geom_angle_atom_site_label_2
_geom_angle_atom_site_label_3
_geom_angle
_geom_angle_site_symmetry_1
_geom_angle_site_symmetry_3
_geom_angle_publ_flag
N1 C1 C2 124.3(10) . . ?
N1 C1 H1 117.9 . . ?
C2 C1 H1 117.9 . . ?
C1 C2 C3 118.0(10) . . ?
C1 C2 H2 121.0 . . ?
C3 C2 H2 121.0 . . ?
C4 C3 C2 120.6(11) . . ?
C4 C3 H3 119.7 . . ?
C2 C3 H3 119.7 . . ?
C3 C4 C5 116.2(11) . . ?
C3 C4 C6 125.3(12) . . ?
C5 C4 C6 118.4(11) . . ?
N1 C5 C4 122.3(10) . . ?
N1 C5 H5 118.8 . . ?
C4 C5 H5 118.8 . . ?
C7 C6 C4 174.9(13) . . ?
C6 C7 C8 178.4(15) . . ?
C9 C8 C7 174.0(15) . . ?
C8 C9 C10 175.1(14) . . ?
C14 C10 C11 121.4(11) . . ?
C14 C10 C9 122.3(12) . . ?
C11 C10 C9 116.1(13) . . ?
C12 C11 C10 115.2(13) . . ?
C12 C11 H11 122.4 . . ?
C10 C11 H11 122.4 . . ?
C13 C12 C11 120.5(13) . . ?
C13 C12 H12 119.7 . . ?
C11 C12 H12 119.7 . . ?
N2 C13 C12 121.9(11) . . ?
N2 C13 H13 119.0 . . ?
C12 C13 H13 119.0 . . ?
N2 C14 C10 120.5(11) . . ?
N2 C14 H14 119.7 . . ?
C10 C14 H14 119.7 . . ?
N3 C15 C16 120.3(11) . . ?
N3 C15 H15 119.9 . . ?
C16 C15 H15 119.9 . . ?
C17 C16 C15 121.1(11) . . ?
C17 C16 H16 119.4 . . ?
C15 C16 H16 119.4 . . ?
C16 C17 C18 120.3(12) . . ?
C16 C17 H17 119.9 . . ?
C18 C17 H17 119.9 . . ?
C17 C18 N4 127.8(13) . . ?
C17 C18 C19 115.3(12) . . ?
N4 C18 C19 116.9(11) . . ?
N3 C19 C18 124.3(11) . . ?
N3 C19 H19 117.9 . . ?
C18 C19 H19 117.9 . . ?
O1 C20 N4 121.3(11) . . ?
O1 C20 C21 121.8(12) . . ?
N4 C20 C21 116.9(11) . . ?
C22 C21 C26 118.3(12) . . ?
C22 C21 C20 115.0(12) . . ?
C26 C21 C20 126.5(13) . . ?
C23 C22 C21 121.8(12) . . ?
C23 C22 H22 119.1 . . ?
C21 C22 H22 119.1 . . ?
C22 C23 C24 119.8(13) . . ?
C22 C23 H23 120.1 . . ?
C24 C23 H23 120.1 . . ?
C25 C24 C23 119.4(12) . . ?
C25 C24 H24 120.3 . . ?
C23 C24 H24 120.3 . . ?
C26 C25 C27 122.5(11) . . ?
C26 C25 C24 118.5(11) . . ?
C27 C25 C24 118.9(11) . . ?
C25 C26 C21 122.1(11) . . ?
C25 C26 H26 118.9 . . ?
C21 C26 H26 118.9 . . ?
C28 C27 C25 172.5(12) . . ?
C27 C28 C29 175.9(14) . . ?
C34 C29 C30 119.6(11) . . ?
C34 C29 C28 121.5(11) . . ?
C30 C29 C28 118.9(11) . . ?
C31 C30 C29 120.2(11) . . ?
C31 C30 H30 119.9 . . ?
C29 C30 H30 119.9 . . ?
C30 C31 C32 120.0(11) . . ?
C30 C31 H31 120.0 . . ?
C32 C31 H31 120.0 . . ?
C33 C32 C31 120.4(11) . . ?
C33 C32 H32 119.8 . . ?
C31 C32 H32 119.8 . . ?
C32 C33 C34 117.0(11) . . ?
C32 C33 C35 123.0(11) . . ?
C34 C33 C35 119.8(11) . . ?
C29 C34 C33 122.7(11) . . ?
C29 C34 H34 118.6 . . ?
C33 C34 H34 118.6 . . ?
O2 C35 N5 122.1(10) . . ?
O2 C35 C33 120.4(11) . . ?
N5 C35 C33 117.5(11) . . ?
C37 C36 N5 117.1(11) . . ?
C37 C36 C40 118.8(11) . . ?
N5 C36 C40 124.0(11) . . ?
C38 C37 C36 119.1(11) . . ?
C38 C37 H37 120.5 . . ?
C36 C37 H37 120.5 . . ?
C39 C38 C37 119.7(11) . . ?
C39 C38 H38 120.2 . . ?
C37 C38 H38 120.2 . . ?
C38 C39 N6 120.9(10) . . ?
C38 C39 H39 119.5 . . ?
N6 C39 H39 119.5 . . ?
N6 C40 C36 120.7(10) . . ?
N6 C40 H40 119.7 . . ?
C36 C40 H40 119.7 . . ?
S1 C41 H41A 109.5 . . ?
S1 C41 H41B 109.5 . . ?
H41A C41 H41B 109.5 . . ?
S1 C41 H41C 109.5 . . ?
H41A C41 H41C 109.5 . . ?
H41B C41 H41C 109.5 . . ?
C43 C42 H42A 109.5 . . ?
C43 C42 H42B 109.5 . . ?
H42A C42 H42B 109.5 . . ?
C43 C42 H42C 109.5 . . ?
H42A C42 H42C 109.5 . . ?
H42B C42 H42C 109.5 . . ?
O7 C43 C44 110.4(17) . 7_575 ?
O7 C43 C44 110.4(17) . . ?
C44 C43 C44 107(2) 7_575 . ?
O7 C43 C42 99(2) . . ?
C44 C43 C42 114.8(17) 7_575 . ?
C44 C43 C42 114.8(17) . . ?
C43 C44 H44A 109.5 . . ?
C43 C44 H44B 109.5 . . ?
H44A C44 H44B 109.5 . . ?
C43 C44 H44C 109.5 . . ?
H44A C44 H44C 109.5 . . ?
H44B C44 H44C 109.5 . . ?
C1 N1 C5 118.6(9) . . ?
C1 N1 Pd1 123.1(8) . . ?
C5 N1 Pd1 118.0(8) . . ?
C14 N2 C13 120.3(11) . . ?
C14 N2 Pd2 119.3(10) . . ?
C13 N2 Pd2 120.4(9) . . ?
C19 N3 C15 118.7(11) . . ?
C19 N3 Pd2 120.5(9) . . ?
C15 N3 Pd2 120.8(10) . . ?
C20 N4 C18 125.6(10) . . ?
C20 N4 H4 117.2 . . ?
C18 N4 H4 117.2 . . ?
C35 N5 C36 126.3(10) . . ?
C35 N5 H5A 116.9 . . ?
C36 N5 H5A 116.9 . . ?
C40 N6 C39 120.7(10) . . ?
C40 N6 Pd1 119.6(7) . . ?
C39 N6 Pd1 119.5(9) . . ?
O4 N7 O5 126.0(17) . . ?
O4 N7 O6 118.5(16) . . ?
O5 N7 O6 115.5(16) . . ?
C43 O7 H7 109.5 . . ?
N6 Pd1 N6 87.9(5) . 7_575 ?
N6 Pd1 N1 178.1(4) . . ?
N6 Pd1 N1 93.0(3) 7_575 . ?
N6 Pd1 N1 93.0(3) . 7_575 ?
N6 Pd1 N1 178.1(4) 7_575 7_575 ?
N1 Pd1 N1 86.1(5) . 7_575 ?
N2 Pd2 N2 89.8(5) . 7_575 ?
N2 Pd2 N3 178.3(4) . . ?
N2 Pd2 N3 89.3(4) 7_575 . ?
N2 Pd2 N3 89.3(4) . 7_575 ?
N2 Pd2 N3 178.3(4) 7_575 7_575 ?
N3 Pd2 N3 91.5(5) . 7_575 ?
O3 S1 C41 107.4(6) . 7_575 ?
O3 S1 C41 107.4(6) . . ?
C41 S1 C41 97.9(11) 7_575 . ?

loop_
_geom_bond_atom_site_label_1
_geom_bond_atom_site_label_2
_geom_bond_distance
_geom_bond_site_symmetry_2
_geom_bond_publ_flag
C1 N1 1.321(13) . ?
C1 C2 1.350(15) . ?
C1 H1 0.9500 . ?
C2 C3 1.384(15) . ?
C2 H2 0.9500 . ?
C3 C4 1.380(15) . ?
C3 H3 0.9500 . ?
C4 C5 1.428(15) . ?
C4 C6 1.430(17) . ?
C5 N1 1.324(12) . ?
C5 H5 0.9500 . ?
C6 C7 1.194(18) . ?
C7 C8 1.328(19) . ?
C8 C9 1.188(18) . ?
C9 C10 1.53(2) . ?
C10 C14 1.358(16) . ?
C10 C11 1.419(17) . ?
C11 C12 1.384(17) . ?
C11 H11 0.9500 . ?
C12 C13 1.364(17) . ?
C12 H12 0.9500 . ?
C13 N2 1.332(14) . ?
C13 H13 0.9500 . ?
C14 N2 1.320(14) . ?
C14 H14 0.9500 . ?
C15 N3 1.344(14) . ?
C15 C16 1.351(16) . ?
C15 H15 0.9500 . ?
C16 C17 1.344(15) . ?
C16 H16 0.9500 . ?
C17 C18 1.374(15) . ?
C17 H17 0.9500 . ?
C18 N4 1.392(14) . ?
C18 C19 1.397(16) . ?
C19 N3 1.303(14) . ?
C19 H19 0.9500 . ?
C20 O1 1.223(12) . ?
C20 N4 1.357(14) . ?
C20 C21 1.477(16) . ?
C21 C22 1.388(17) . ?
C21 C26 1.400(15) . ?
C22 C23 1.358(17) . ?
C22 H22 0.9500 . ?
C23 C24 1.427(17) . ?
C23 H23 0.9500 . ?
C24 C25 1.408(15) . ?
C24 H24 0.9500 . ?
C25 C26 1.381(15) . ?
C25 C27 1.396(17) . ?
C26 H26 0.9500 . ?
C27 C28 1.198(17) . ?
C28 C29 1.455(17) . ?
C29 C34 1.364(14) . ?
C29 C30 1.377(15) . ?
C30 C31 1.357(15) . ?
C30 H30 0.9500 . ?
C31 C32 1.420(16) . ?
C31 H31 0.9500 . ?
C32 C33 1.382(15) . ?
C32 H32 0.9500 . ?
C33 C34 1.392(14) . ?
C33 C35 1.477(15) . ?
C34 H34 0.9500 . ?
C35 O2 1.194(12) . ?
C35 N5 1.358(13) . ?
C36 C37 1.404(14) . ?
C36 N5 1.408(13) . ?
C36 C40 1.409(14) . ?
C37 C38 1.382(15) . ?
C37 H37 0.9500 . ?
C38 C39 1.370(15) . ?
C38 H38 0.9500 . ?
C39 N6 1.375(14) . ?
C39 H39 0.9500 . ?
C40 N6 1.322(12) . ?
C40 H40 0.9500 . ?
C41 S1 1.732(16) . ?
C41 H41A 0.9800 . ?
C41 H41B 0.9800 . ?
C41 H41C 0.9800 . ?
C42 C43 1.49(4) . ?
C42 H42A 0.9800 . ?
C42 H42B 0.9800 . ?
C42 H42C 0.9800 . ?
C43 O7 1.37(2) . ?
C43 C44 1.47(2) 7_575 ?
C43 C44 1.47(2) . ?
C44 H44A 0.9800 . ?
C44 H44B 0.9800 . ?
C44 H44C 0.9800 . ?
N1 Pd1 2.020(9) . ?
N2 Pd2 2.032(9) . ?
N3 Pd2 2.042(10) . ?
N4 H4 0.8800 . ?
N5 H5A 0.8800 . ?
N6 Pd1 2.002(9) . ?
N7 O4 1.207(17) . ?
N7 O5 1.236(17) . ?
N7 O6 1.283(17) . ?
O3 S1 1.504(10) . ?
O7 H7 0.8400 . ?

loop_
_geom_torsion_atom_site_label_1
_geom_torsion_atom_site_label_2
_geom_torsion_atom_site_label_3
_geom_torsion_atom_site_label_4
_geom_torsion
_geom_torsion_site_symmetry_1
_geom_torsion_site_symmetry_2
_geom_torsion_site_symmetry_3
_geom_torsion_site_symmetry_4
_geom_torsion_publ_flag
N1 C1 C2 C3 2.1(19) . . . . ?
C1 C2 C3 C4 -2.2(19) . . . . ?
C2 C3 C4 C5 0.7(18) . . . . ?
C2 C3 C4 C6 175.4(12) . . . . ?
C3 C4 C5 N1 1.1(16) . . . . ?
C6 C4 C5 N1 -174.0(10) . . . . ?
C14 C10 C11 C12 2(2) . . . . ?
C9 C10 C11 C12 -174.2(12) . . . . ?
C10 C11 C12 C13 0(2) . . . . ?
C11 C12 C13 N2 -1(2) . . . . ?
C11 C10 C14 N2 -4.0(19) . . . . ?
C9 C10 C14 N2 172.2(11) . . . . ?
N3 C15 C16 C17 2.9(19) . . . . ?
C15 C16 C17 C18 -1.6(19) . . . . ?
C16 C17 C18 N4 -177.4(11) . . . . ?
C16 C17 C18 C19 -1.3(17) . . . . ?
C17 C18 C19 N3 3.1(17) . . . . ?
N4 C18 C19 N3 179.7(10) . . . . ?
O1 C20 C21 C22 -12.6(19) . . . . ?
N4 C20 C21 C22 167.7(11) . . . . ?
O1 C20 C21 C26 163.1(13) . . . . ?
N4 C20 C21 C26 -16.6(19) . . . . ?
C26 C21 C22 C23 3(2) . . . . ?
C20 C21 C22 C23 179.0(13) . . . . ?
C21 C22 C23 C24 -3(2) . . . . ?
C22 C23 C24 C25 0(2) . . . . ?
C23 C24 C25 C26 1.3(18) . . . . ?
C23 C24 C25 C27 177.6(12) . . . . ?
C27 C25 C26 C21 -177.2(12) . . . . ?
C24 C25 C26 C21 -1.0(18) . . . . ?
C22 C21 C26 C25 -1.1(19) . . . . ?
C20 C21 C26 C25 -176.6(12) . . . . ?
C34 C29 C30 C31 1.1(19) . . . . ?
C28 C29 C30 C31 -177.5(12) . . . . ?
C29 C30 C31 C32 1(2) . . . . ?
C30 C31 C32 C33 -3(2) . . . . ?
C31 C32 C33 C34 3.5(17) . . . . ?
C31 C32 C33 C35 178.2(11) . . . . ?
C30 C29 C34 C33 -0.6(19) . . . . ?
C28 C29 C34 C33 177.9(11) . . . . ?
C32 C33 C34 C29 -1.7(17) . . . . ?
C35 C33 C34 C29 -176.6(11) . . . . ?
C32 C33 C35 O2 177.1(11) . . . . ?
C34 C33 C35 O2 -8.3(17) . . . . ?
C32 C33 C35 N5 -3.1(17) . . . . ?
C34 C33 C35 N5 171.5(10) . . . . ?
N5 C36 C37 C38 175.0(10) . . . . ?
C40 C36 C37 C38 -2.4(16) . . . . ?
C36 C37 C38 C39 0.2(17) . . . . ?
C37 C38 C39 N6 2.6(16) . . . . ?
C37 C36 C40 N6 2.0(15) . . . . ?
N5 C36 C40 N6 -175.2(10) . . . . ?
C2 C1 N1 C5 -0.4(17) . . . . ?
C2 C1 N1 Pd1 -173.5(9) . . . . ?
C4 C5 N1 C1 -1.3(16) . . . . ?
C4 C5 N1 Pd1 172.2(8) . . . . ?
C10 C14 N2 C13 3.2(17) . . . . ?
C10 C14 N2 Pd2 -176.2(9) . . . . ?
C12 C13 N2 C14 -1(2) . . . . ?
C12 C13 N2 Pd2 178.6(11) . . . . ?
C18 C19 N3 C15 -1.9(17) . . . . ?
C18 C19 N3 Pd2 177.1(9) . . . . ?
C16 C15 N3 C19 -1.2(17) . . . . ?
C16 C15 N3 Pd2 179.8(9) . . . . ?
O1 C20 N4 C18 0(2) . . . . ?
C21 C20 N4 C18 179.2(11) . . . . ?
C17 C18 N4 C20 23.5(19) . . . . ?
C19 C18 N4 C20 -152.5(11) . . . . ?
O2 C35 N5 C36 -5.7(18) . . . . ?
C33 C35 N5 C36 174.4(10) . . . . ?
C37 C36 N5 C35 174.9(10) . . . . ?
C40 C36 N5 C35 -7.8(17) . . . . ?
C36 C40 N6 C39 0.7(14) . . . . ?
C36 C40 N6 Pd1 176.0(7) . . . . ?
C38 C39 N6 C40 -3.1(15) . . . . ?
C38 C39 N6 Pd1 -178.3(8) . . . . ?
